data_1519143
loop_
_publ_author_name
'Baker, Paul K.'
'Coles, Simon J.'
'Hursthouse, Michael B.'

_publ_section_title
;
 C21H24I2OS3W
;
_journal_name_full 'Crystal Structure Report Archive'
_journal_page_first 1199
_journal_year 1994
_chemical_formula_moiety 'C21 H24 I2 O S3 W'
_chemical_formula_sum 'C21 H24 I2 O S3 W'
_chemical_formula_weight 826.23
_space_group_IT_number 14
_symmetry_cell_setting monoclinic
_symmetry_space_group_name_Hall '-P 2ybc'
_symmetry_space_group_name_H-M 'P 1 21/c 1'
_atom_sites_solution_hydrogens geom
_atom_sites_solution_primary direct
_atom_sites_solution_secondary difmap
_cell_angle_alpha 90.00
_cell_angle_beta 99.48(8)
_cell_angle_gamma 90.00
_cell_formula_units_Z 4
_cell_length_a 8.4576(19)
_cell_length_b 13.494(12)
_cell_length_c 22.03(2)
_cell_measurement_temperature 120(2)
_cell_volume 2480(3)
_computing_cell_refinement REFINE
_computing_data_collection 'MADNES (Pflugrath & Messerschmidt, 1989)'
_computing_data_reduction 'ABSURD (Karaulov, 1992)'
_computing_publication_material SHELXL97
_computing_structure_refinement 'SHELXL97 (Sheldrick, 2008)'
_computing_structure_solution 'SIR92 (Altomare, Cascarano, Giacovazzo & Guagliardi, 1993)'
_diffrn_ambient_temperature 120(2)
_diffrn_measured_fraction_theta_full 0.841
_diffrn_measured_fraction_theta_max 0.841
_diffrn_measurement_device_type 'Delft instruments FAST area detector'
_diffrn_measurement_method 'Intensity measurements as described by Darr, Drake, Hursthouse & Malik (1993)'
_diffrn_radiation_monochromator graphite
_diffrn_radiation_source 'rotating anode generator'
_diffrn_radiation_type MoK\a
_diffrn_radiation_wavelength 0.71069
_diffrn_reflns_av_R_equivalents 0.0670
_diffrn_reflns_av_sigmaI/netI 0.1407
_diffrn_reflns_limit_h_max 8
_diffrn_reflns_limit_h_min -6
_diffrn_reflns_limit_k_max 14
_diffrn_reflns_limit_k_min -10
_diffrn_reflns_limit_l_max 22
_diffrn_reflns_limit_l_min -23
_diffrn_reflns_number 6631
_diffrn_reflns_theta_full 22.76
_diffrn_reflns_theta_max 22.76
_diffrn_reflns_theta_min 2.44
_exptl_absorpt_coefficient_mu 7.412
_exptl_absorpt_correction_T_max 0.5244
_exptl_absorpt_correction_T_min 0.3187
_exptl_absorpt_correction_type multi-scan
_exptl_absorpt_process_details 'SORTAV (R.H.Blessing, 1995)'
_exptl_crystal_colour unk
_exptl_crystal_density_diffrn 2.213
_exptl_crystal_density_method 'not measured'
_exptl_crystal_description unk
_exptl_crystal_F_000 1544
_exptl_crystal_size_max 0.20
_exptl_crystal_size_mid 0.10
_exptl_crystal_size_min 0.10
_refine_diff_density_max 1.201
_refine_diff_density_min -0.760
_refine_diff_density_rms 0.192
_refine_ls_extinction_method none
_refine_ls_goodness_of_fit_ref 0.776
_refine_ls_hydrogen_treatment constr
_refine_ls_matrix_type full
_refine_ls_number_parameters 243
_refine_ls_number_reflns 2828
_refine_ls_number_restraints 0
_refine_ls_restrained_S_all 0.776
_refine_ls_R_factor_all 0.0599
_refine_ls_R_factor_gt 0.0347
_refine_ls_shift/su_max 0.005
_refine_ls_shift/su_mean 0.000
_refine_ls_structure_factor_coef Fsqd
_refine_ls_weighting_details 'calc w=1/[\s^2^(Fo^2^)+(0.0109P)^2^+0.0000P] where P=(Fo^2^+2Fc^2^)/3'
_refine_ls_weighting_scheme calc
_refine_ls_wR_factor_gt 0.0692
_refine_ls_wR_factor_ref 0.0731
_reflns_number_gt 1946
_reflns_number_total 2828
_reflns_threshold_expression >2\s(I)
_cod_data_source_file eCrystal-1199.cif
_cod_data_source_block s92
_cod_depositor_comments
;
Citation :
Baker, Paul K. and Coles, Simon J. and Hursthouse, Michael B. (1994) 
University of Southampton, Crystal Structure Report Archive. 
(doi:10.5258/ecrystals/1199)

http://ecrystals.chem.soton.ac.uk/1199/
;
_cod_original_cell_volume 2480(4)
_cod_original_sg_symbol_H-M P2(1)/c
_cod_database_code 1519143

loop_
_symmetry_equiv_pos_as_xyz
'x, y, z'
'-x, y+1/2, -z+1/2'
'-x, -y, -z'
'x, -y-1/2, z-1/2'

loop_
_atom_site_label
_atom_site_type_symbol
_atom_site_fract_x
_atom_site_fract_y
_atom_site_fract_z
_atom_site_U_iso_or_equiv
_atom_site_adp_type
_atom_site_occupancy
_atom_site_symmetry_multiplicity
_atom_site_calc_flag
_atom_site_refinement_flags
_atom_site_disorder_assembly
_atom_site_disorder_group
I1 I -0.00604(7) -0.00438(5) 0.25619(3) 0.0224(2) Uani 1 1 d . . .
I2 I 0.23885(7) -0.00410(5) 0.11878(3) 0.0261(2) Uani 1 1 d . . .
W1 W 0.05315(5) 0.13711(3) 0.16663(2) 0.01707(12) Uani 1 1 d . . .
S1 S -0.1667(3) 0.2332(2) 0.19937(13) 0.0224(8) Uani 1 1 d . . .
S2 S -0.1795(3) 0.0636(2) 0.08973(13) 0.0224(8) Uani 1 1 d . . .
S3 S -0.5883(3) 0.2303(2) -0.06987(15) 0.0423(10) Uani 1 1 d . . .
O1 O 0.3383(7) 0.1788(5) 0.2719(3) 0.032(2) Uani 1 1 d . . .
C1 C 0.2299(10) 0.1642(7) 0.2321(5) 0.022(3) Uani 1 1 d . . .
C2 C 0.3693(10) 0.3721(8) 0.1983(5) 0.024(3) Uani 1 1 d . . .
H2 H 0.3249 0.3625 0.2348 0.029 Uiso 1 1 calc R . .
C3 C 0.5074(10) 0.4334(8) 0.2007(6) 0.032(3) Uani 1 1 d . . .
H3 H 0.5557 0.4640 0.2380 0.038 Uiso 1 1 calc R . .
C4 C 0.5675(11) 0.4465(8) 0.1480(5) 0.032(3) Uani 1 1 d . . .
H4 H 0.6572 0.4890 0.1483 0.038 Uiso 1 1 calc R . .
C5 C 0.5034(10) 0.4005(8) 0.0943(5) 0.029(3) Uani 1 1 d . . .
H5 H 0.5521 0.4076 0.0587 0.035 Uiso 1 1 calc R . .
C6 C 0.3669(10) 0.3434(7) 0.0924(5) 0.027(3) Uani 1 1 d . . .
H6 H 0.3185 0.3149 0.0545 0.032 Uiso 1 1 calc R . .
C7 C 0.2986(11) 0.3267(7) 0.1451(5) 0.021(3) Uani 1 1 d . . .
C8 C 0.1655(10) 0.2591(7) 0.1404(5) 0.020(2) Uani 1 1 d . . .
C9 C 0.0408(10) 0.2375(7) 0.0979(5) 0.020(2) Uani 1 1 d . . .
C10 C -0.0504(10) 0.2843(8) 0.0428(5) 0.017(3) Uani 1 1 d . . .
C11 C -0.0834(10) 0.3863(7) 0.0440(5) 0.022(3) Uani 1 1 d . . .
H11 H -0.0465 0.4241 0.0799 0.026 Uiso 1 1 calc R . .
C12 C -0.1673(11) 0.4300(9) -0.0060(5) 0.032(3) Uani 1 1 d . . .
H12 H -0.1868 0.4992 -0.0046 0.038 Uiso 1 1 calc R . .
C13 C -0.2243(11) 0.3809(8) -0.0572(5) 0.027(3) Uani 1 1 d . . .
H13 H -0.2902 0.4138 -0.0902 0.032 Uiso 1 1 calc R . .
C14 C -0.1868(11) 0.2809(9) -0.0623(5) 0.035(3) Uani 1 1 d . . .
H14 H -0.2162 0.2466 -0.1002 0.042 Uiso 1 1 calc R . .
C15 C -0.1058(10) 0.2329(8) -0.0110(4) 0.020(3) Uani 1 1 d . . .
H15 H -0.0879 0.1636 -0.0126 0.024 Uiso 1 1 calc R . .
C16 C -0.1838(10) 0.2377(9) 0.2801(4) 0.029(3) Uani 1 1 d . . .
H16A H -0.0969 0.2782 0.3022 0.043 Uiso 1 1 calc R . .
H16B H -0.1767 0.1704 0.2970 0.043 Uiso 1 1 calc R . .
H16C H -0.2873 0.2669 0.2847 0.043 Uiso 1 1 calc R . .
C17 C -0.3471(9) 0.1628(7) 0.1712(5) 0.021(3) Uani 1 1 d . . .
H17A H -0.3476 0.1004 0.1948 0.025 Uiso 1 1 calc R . .
H17B H -0.4431 0.2017 0.1765 0.025 Uiso 1 1 calc R . .
C18 C -0.3507(10) 0.1394(9) 0.1024(4) 0.024(3) Uani 1 1 d . . .
H18A H -0.3501 0.2023 0.0793 0.029 Uiso 1 1 calc R . .
H18B H -0.4513 0.1039 0.0862 0.029 Uiso 1 1 calc R . .
C19 C -0.2399(11) -0.0611(8) 0.1095(5) 0.026(3) Uani 1 1 d . . .
H19A H -0.1434 -0.1012 0.1245 0.031 Uiso 1 1 calc R . .
H19B H -0.3050 -0.0569 0.1428 0.031 Uiso 1 1 calc R . .
C20 C -0.3360(11) -0.1104(8) 0.0539(5) 0.033(4) Uani 1 1 d . . .
H20A H -0.2678 -0.1173 0.0217 0.040 Uiso 1 1 calc R . .
H20B H -0.4274 -0.0670 0.0374 0.040 Uiso 1 1 calc R . .
C21 C -0.7645(12) 0.3019(9) -0.0899(6) 0.050(4) Uani 1 1 d . . .
H21A H -0.7353 0.3707 -0.0971 0.075 Uiso 1 1 calc R . .
H21B H -0.8274 0.2996 -0.0564 0.075 Uiso 1 1 calc R . .
H21C H -0.8284 0.2751 -0.1275 0.075 Uiso 1 1 calc R . .

loop_
_atom_site_aniso_label
_atom_site_aniso_U_11
_atom_site_aniso_U_22
_atom_site_aniso_U_33
_atom_site_aniso_U_23
_atom_site_aniso_U_13
_atom_site_aniso_U_12
I1 0.0222(4) 0.0228(4) 0.0219(4) 0.0065(4) 0.0029(3) -0.0003(3)
I2 0.0273(4) 0.0253(5) 0.0271(5) -0.0027(4) 0.0085(3) 0.0010(3)
W1 0.0163(2) 0.0171(2) 0.0173(3) 0.0015(2) 0.00109(18) -0.0015(2)
S1 0.0199(14) 0.0228(18) 0.0242(18) 0.0004(14) 0.0025(13) 0.0045(12)
S2 0.0209(14) 0.0224(18) 0.0232(18) -0.0006(14) 0.0018(13) -0.0050(12)
S3 0.0415(18) 0.041(2) 0.044(2) -0.0048(18) 0.0069(16) -0.0162(16)
O1 0.026(4) 0.033(5) 0.036(5) 0.002(4) 0.004(4) -0.007(3)
C1 0.007(5) 0.028(8) 0.032(7) 0.020(6) 0.011(5) 0.005(5)
C2 0.020(5) 0.031(7) 0.025(7) 0.009(6) 0.012(5) 0.011(5)
C3 0.009(4) 0.023(5) 0.058(7) 0.009(5) -0.007(4) -0.006(4)
C4 0.009(4) 0.023(5) 0.058(7) 0.009(5) -0.007(4) -0.006(4)
C5 0.011(5) 0.032(8) 0.044(8) 0.015(6) 0.004(6) 0.002(5)
C6 0.024(6) 0.013(7) 0.043(8) 0.004(6) 0.006(6) 0.010(5)
C7 0.018(5) 0.007(6) 0.038(8) 0.001(5) 0.001(6) 0.005(5)
C8 0.030(4) 0.010(5) 0.019(5) -0.006(4) 0.000(3) 0.005(4)
C9 0.030(4) 0.010(5) 0.019(5) -0.006(4) 0.000(3) 0.005(4)
C10 0.013(5) 0.023(7) 0.015(7) -0.002(5) 0.006(5) -0.009(5)
C11 0.028(6) 0.020(8) 0.017(7) 0.000(5) 0.008(5) -0.001(5)
C12 0.023(6) 0.044(9) 0.030(8) -0.005(7) 0.006(6) 0.003(6)
C13 0.029(6) 0.022(8) 0.028(7) 0.014(6) -0.001(5) 0.008(5)
C14 0.033(6) 0.042(8) 0.028(8) 0.008(7) -0.002(6) -0.024(6)
C15 0.042(6) 0.008(6) 0.010(7) 0.004(5) 0.004(5) 0.001(5)
C16 0.028(6) 0.042(8) 0.017(7) -0.007(6) 0.007(5) 0.003(6)
C17 0.011(5) 0.016(7) 0.039(8) -0.002(5) 0.014(5) -0.004(4)
C18 0.015(5) 0.042(8) 0.014(7) 0.002(6) -0.003(5) -0.012(6)
C19 0.023(6) 0.034(8) 0.018(7) 0.002(6) 0.000(5) -0.005(5)
C20 0.034(6) 0.024(8) 0.037(8) 0.013(6) -0.013(6) -0.015(5)
C21 0.055(8) 0.041(9) 0.053(10) 0.000(7) 0.005(7) -0.009(7)

loop_
_atom_type_symbol
_atom_type_description
_atom_type_scat_dispersion_real
_atom_type_scat_dispersion_imag
_atom_type_scat_source
C C 0.0033 0.0016 'International Tables Vol C Tables 4.2.6.8 and 6.1.1.4'
H H 0.0000 0.0000 'International Tables Vol C Tables 4.2.6.8 and 6.1.1.4'
O O 0.0106 0.0060 'International Tables Vol C Tables 4.2.6.8 and 6.1.1.4'
S S 0.1246 0.1234 'International Tables Vol C Tables 4.2.6.8 and 6.1.1.4'
W W -0.8490 6.8722 'International Tables Vol C Tables 4.2.6.8 and 6.1.1.4'
I I -0.4742 1.8119 'International Tables Vol C Tables 4.2.6.8 and 6.1.1.4'

loop_
_geom_angle_atom_site_label_1
_geom_angle_atom_site_label_2
_geom_angle_atom_site_label_3
_geom_angle
_geom_angle_site_symmetry_1
_geom_angle_site_symmetry_3
C1 W1 C9 111.7(4) . .
C1 W1 C8 73.7(4) . .
C9 W1 C8 38.1(3) . .
C1 W1 S1 102.1(3) . .
C9 W1 S1 85.3(3) . .
C8 W1 S1 93.9(3) . .
C1 W1 S2 167.7(3) . .
C9 W1 S2 80.0(3) . .
C8 W1 S2 117.9(3) . .
S1 W1 S2 82.17(10) . .
C1 W1 I2 89.8(3) . .
C9 W1 I2 97.9(3) . .
C8 W1 I2 97.3(3) . .
S1 W1 I2 165.56(6) . .
S2 W1 I2 84.54(7) . .
C1 W1 I1 79.2(3) . .
C9 W1 I1 167.1(2) . .
C8 W1 I1 152.1(3) . .
S1 W1 I1 85.58(9) . .
S2 W1 I1 89.72(9) . .
I2 W1 I1 88.73(7) . .
C16 S1 C17 98.9(5) . .
C16 S1 W1 119.4(3) . .
C17 S1 W1 104.8(3) . .
C18 S2 C19 102.6(5) . .
C18 S2 W1 102.9(3) . .
C19 S2 W1 114.2(3) . .
C21 S3 C20 103.2(5) . 3_455
C21 S3 C20 144.1(4) . .
O1 C1 W1 178.6(9) . .
C7 C2 C3 122.0(10) . .
C7 C2 H2 119.0 . .
C3 C2 H2 119.0 . .
C4 C3 C2 117.8(10) . .
C4 C3 H3 121.1 . .
C2 C3 H3 121.1 . .
C3 C4 C5 122.1(10) . .
C3 C4 H4 119.0 . .
C5 C4 H4 119.0 . .
C4 C5 C6 119.3(11) . .
C4 C5 H5 120.3 . .
C6 C5 H5 120.3 . .
C5 C6 C7 121.5(10) . .
C5 C6 H6 119.3 . .
C7 C6 H6 119.3 . .
C2 C7 C6 117.2(9) . .
C2 C7 C8 124.8(10) . .
C6 C7 C8 117.9(10) . .
C9 C8 C7 135.5(10) . .
C9 C8 W1 70.6(6) . .
C7 C8 W1 152.9(7) . .
C8 C9 C10 137.7(10) . .
C8 C9 W1 71.3(6) . .
C10 C9 W1 149.6(7) . .
C15 C10 C11 117.7(9) . .
C15 C10 C9 123.3(9) . .
C11 C10 C9 118.9(9) . .
C12 C11 C10 119.6(10) . .
C12 C11 H11 120.2 . .
C10 C11 H11 120.2 . .
C13 C12 C11 123.1(11) . .
C13 C12 H12 118.4 . .
C11 C12 H12 118.4 . .
C12 C13 C14 119.6(10) . .
C12 C13 H13 120.2 . .
C14 C13 H13 120.2 . .
C15 C14 C13 118.4(11) . .
C15 C14 H14 120.8 . .
C13 C14 H14 120.8 . .
C14 C15 C10 121.1(10) . .
C14 C15 H15 119.4 . .
C10 C15 H15 119.4 . .
S1 C16 H16A 109.5 . .
S1 C16 H16B 109.5 . .
H16A C16 H16B 109.5 . .
S1 C16 H16C 109.5 . .
H16A C16 H16C 109.5 . .
H16B C16 H16C 109.5 . .
C18 C17 S1 108.8(6) . .
C18 C17 H17A 109.9 . .
S1 C17 H17A 109.9 . .
C18 C17 H17B 109.9 . .
S1 C17 H17B 109.9 . .
H17A C17 H17B 108.3 . .
C17 C18 S2 112.0(6) . .
C17 C18 H18A 109.2 . .
S2 C18 H18A 109.2 . .
C17 C18 H18B 109.2 . .
S2 C18 H18B 109.2 . .
H18A C18 H18B 107.9 . .
C20 C19 S2 110.3(7) . .
C20 C19 H19A 109.6 . .
S2 C19 H19A 109.6 . .
C20 C19 H19B 109.6 . .
S2 C19 H19B 109.6 . .
H19A C19 H19B 108.1 . .
C19 C20 S3 113.6(7) . 3_455
C19 C20 S3 98.3(6) . .
S3 C20 S3 135.8(4) 3_455 .
C19 C20 H20A 108.8 . .
S3 C20 H20A 108.8 3_455 .
S3 C20 H20A 87.1 . .
C19 C20 H20B 108.8 . .
H20A C20 H20B 107.7 . .
S3 C21 H21A 109.5 . .
S3 C21 H21B 109.5 . .
H21A C21 H21B 109.5 . .
S3 C21 H21C 109.5 . .
H21A C21 H21C 109.5 . .
H21B C21 H21C 109.5 . .

loop_
_geom_bond_atom_site_label_1
_geom_bond_atom_site_label_2
_geom_bond_distance
_geom_bond_site_symmetry_2
I1 W1 2.848(2) .
I2 W1 2.7846(17) .
W1 C1 1.934(10) .
W1 C9 2.022(10) .
W1 C8 2.031(10) .
W1 S1 2.470(3) .
W1 S2 2.574(3) .
S1 C16 1.808(10) .
S1 C17 1.818(9) .
S2 C18 1.832(10) .
S2 C19 1.832(10) .
S3 C21 1.770(11) .
S3 C20 5.586(11) .
O1 C1 1.175(11) .
C2 C7 1.370(14) .
C2 C3 1.425(13) .
C2 H2 0.9500 .
C3 C4 1.353(15) .
C3 H3 0.9500 .
C4 C5 1.365(14) .
C4 H4 0.9500 .
C5 C6 1.383(13) .
C5 H5 0.9500 .
C6 C7 1.396(14) .
C6 H6 0.9500 .
C7 C8 1.440(13) .
C8 C9 1.322(12) .
C9 C10 1.469(13) .
C10 C15 1.385(13) .
C10 C11 1.406(14) .
C11 C12 1.343(13) .
C11 H11 0.9500 .
C12 C13 1.329(14) .
C12 H12 0.9500 .
C13 C14 1.394(15) .
C13 H13 0.9500 .
C14 C15 1.383(14) .
C14 H14 0.9500 .
C15 H15 0.9500 .
C16 H16A 0.9800 .
C16 H16B 0.9800 .
C16 H16C 0.9800 .
C17 C18 1.543(13) .
C17 H17A 0.9900 .
C17 H17B 0.9900 .
C18 H18A 0.9900 .
C18 H18B 0.9900 .
C19 C20 1.507(13) .
C19 H19A 0.9900 .
C19 H19B 0.9900 .
C20 S3 1.796(10) 3_455
C20 H20A 0.9900 .
C20 H20B 0.9900 .
C21 H21A 0.9800 .
C21 H21B 0.9800 .
C21 H21C 0.9800 .
